data_9005523
loop_
_publ_author_name
'Ferraris, G.'
'Gula, A.'
'Ivaldi, G.'
'Nespolo, M.'
'Sokolova, E.'
'Uvarova, Y.'
'Khomyakov, A. P.'

_publ_section_title
;First structure determination of an MDO-2O mica polytype associated with a 1M
 polytype
;
_journal_name_full 'European Journal of Mineralogy'
_journal_page_first 1013
_journal_page_last 1023
_journal_paper_doi 10.1127/0935-1221/2001/0013-1013
_journal_volume 13
_journal_year 2001
_chemical_formula_sum 'Al0.6 F1.2 Fe0.34 H0.8 K0.97 Li0.52 Mg2.14 Na0.03 O10.8 Si3.4'
_chemical_name_mineral Fluorophlogopite-1M
_space_group_IT_number 12
_symmetry_space_group_name_Hall '-C 2y'
_symmetry_space_group_name_H-M 'C 1 2/m 1'
_cell_angle_alpha 90
_cell_angle_beta 100.03
_cell_angle_gamma 90
_cell_length_a 5.305
_cell_length_b 9.199
_cell_length_c 10.232
_cell_formula_units_Z 2
_cell_volume 491.697
_database_code_amcsd 0006911
_exptl_crystal_density_diffrn 2.846
_cod_original_formula_sum '(K.97 Na.03) (Mg2.14 Fe.34 Li.52) (Si3.4 Al.6) O10.8 F1.2 H.8'
_cod_database_code 9005523

loop_
_space_group_symop_operation_xyz
x,y,z
1/2+x,1/2+y,z
x,-y,z
1/2+x,1/2-y,z
-x,y,-z
1/2-x,1/2+y,-z
-x,-y,-z
1/2-x,1/2-y,-z

loop_
_atom_site_label
_atom_site_fract_x
_atom_site_fract_y
_atom_site_fract_z
_atom_site_occupancy
_atom_site_U_iso_or_equiv
K 0.00000 0.50000 0.00000 0.97000 0.03660
Na 0.00000 0.50000 0.00000 0.03000 0.03660
MgM1 0.00000 0.00000 0.50000 0.72000 0.01060
FeM1 0.00000 0.00000 0.50000 0.12000 0.01060
LiM1 0.00000 0.00000 0.50000 0.16000 0.01060
MgM2 0.00000 0.33370 0.50000 0.71000 0.01230
FeM2 0.00000 0.33370 0.50000 0.11000 0.01230
LiM2 0.00000 0.33370 0.50000 0.18000 0.01230
SiT 0.07620 0.16676 0.22871 0.85000 0.00850
AlT 0.07620 0.16676 0.22871 0.15000 0.00850
O1 0.04190 0.00000 0.16760 1.00000 0.01980
O2 0.31270 0.24320 0.16750 1.00000 0.01960
O3 0.12980 0.16700 0.38950 1.00000 0.01090
O-h 0.13300 0.50000 0.39680 0.40000 0.01370
F 0.13300 0.50000 0.39680 0.60000 0.01370
H 0.11200 0.50000 0.30100 0.40000 0.03000

loop_
_cod_related_entry_id
_cod_related_entry_database
_cod_related_entry_code
1 AMCSD 0006911
